data_7250697
loop_
_publ_author_name
'You, Li-Xin'
'Wang, Xin-Yu'
'Li, Jin-Rong'
'Guo, Jie'
'Xiong, Gang'
'ding, Fu'
'Sun, Ya-Guang'

_publ_section_title
;
 Transformation of carbon dioxide catalyzed using an N-heterocyclic
 carbene copper(i)-embedded metal--organic framework
;
_journal_issue 33
_journal_name_full CrystEngComm
_journal_page_first 5625
_journal_page_last 5632
_journal_paper_doi 10.1039/D5CE00627A
_journal_volume 27
_journal_year 2025
_chemical_formula_moiety '0.25(C320 H272 N32 O68 Zn16), 4(H2 O), 2(N O3)'
_chemical_formula_sum 'C80 H76 N10 O27 Zn4'
_chemical_formula_weight 1870.98
_space_group_crystal_system tetragonal
_space_group_IT_number 88
_space_group_name_Hall '-I 4ad'
_space_group_name_H-M_alt 'I 41/a :2'
_atom_sites_solution_hydrogens mixed
_audit_creation_date 2025-06-18
_audit_creation_method
;
Olex2 1.5
(compiled 2025.04.05 svn.rf049d14d for OlexSys, GUI svn.r7224)
;
_audit_update_record
;
2025-06-19 deposited with the CCDC.	2025-07-17 downloaded from the CCDC.
;
_cell_angle_alpha 90
_cell_angle_beta 90
_cell_angle_gamma 90
_cell_formula_units_Z 4
_cell_length_a 25.8779(6)
_cell_length_b 25.8779(6)
_cell_length_c 11.7846(5)
_cell_measurement_reflns_used 7432
_cell_measurement_temperature 100.00(10)
_cell_measurement_theta_max 23.4560
_cell_measurement_theta_min 2.2900
_cell_volume 7891.7(4)
_computing_cell_refinement 'CrysAlisPro 1.171.41.105a (Rigaku OD, 2021)'
_computing_data_collection 'CrysAlisPro 1.171.41.105a (Rigaku OD, 2021)'
_computing_data_reduction 'CrysAlisPro 1.171.41.105a (Rigaku OD, 2021)'
_computing_molecular_graphics 'Olex2 1.5 (Dolomanov et al., 2009)'
_computing_publication_material 'Olex2 1.5 (Dolomanov et al., 2009)'
_computing_structure_refinement 'ShelXL (Sheldrick, 2015)'
_diffrn_ambient_environment N~2~
_diffrn_ambient_temperature 100.00(10)
_diffrn_detector 'Hybrid Pixel Array Detector'
_diffrn_detector_area_resol_mean 10.0000
_diffrn_measured_fraction_theta_full 0.997
_diffrn_measured_fraction_theta_max 0.997
_diffrn_measurement_details
;
List of Runs (angles in degrees, time in seconds):

  # Type    Start    End  Width  t~exp~   \w     \q     \k     \f   Frames
#--------------------------------------------------------------------------
  1  \w      4.00  30.00   0.50   33.12    --    9.80  21.00  72.00   52
  2  \w    -35.00 -10.00   0.50   33.12    --  -10.50 -21.00 -93.00   50
  3  \w    -14.00  40.00   0.50   33.12    --    9.80  77.00-150.00  108
  4  \w     45.00  97.00   0.50   33.12    --    9.80  77.00-150.00  104
  5  \w    -56.00  40.00   0.50   33.12    --    9.80 -57.00   0.00  192
  6  \w    -23.00   3.00   0.50   33.12    --  -10.50  77.00   0.00   52
  7  \w    -53.00 -12.00   0.50   33.12    --  -10.50 -77.00-150.00   82
;
_diffrn_measurement_device 'four-circle diffractometer'
_diffrn_measurement_device_type 'XtaLAB Pro II AFC12 (RINC): Kappa dual offset/far'
_diffrn_measurement_method '\w scans'
_diffrn_orient_matrix_type 'CrysAlisPro convention (1999,Acta A55,543-557)'
_diffrn_orient_matrix_UB_11 -0.0085335000
_diffrn_orient_matrix_UB_12 -0.0248501000
_diffrn_orient_matrix_UB_13 0.0169046000
_diffrn_orient_matrix_UB_21 -0.0259984000
_diffrn_orient_matrix_UB_22 0.0085019000
_diffrn_orient_matrix_UB_23 -0.0031064000
_diffrn_orient_matrix_UB_31 -0.0010774000
_diffrn_orient_matrix_UB_32 -0.0077527000
_diffrn_orient_matrix_UB_33 -0.0577977000
_diffrn_radiation_monochromator mirror
_diffrn_radiation_probe x-ray
_diffrn_radiation_type MoK\a
_diffrn_radiation_wavelength 0.71073
_diffrn_reflns_av_R_equivalents 0.0307
_diffrn_reflns_av_unetI/netI 0.0260
_diffrn_reflns_Laue_measured_fraction_full 0.997
_diffrn_reflns_Laue_measured_fraction_max 0.997
_diffrn_reflns_limit_h_max 22
_diffrn_reflns_limit_h_min -30
_diffrn_reflns_limit_k_max 30
_diffrn_reflns_limit_k_min -30
_diffrn_reflns_limit_l_max 14
_diffrn_reflns_limit_l_min -11
_diffrn_reflns_number 19299
_diffrn_reflns_point_group_measured_fraction_full 0.997
_diffrn_reflns_point_group_measured_fraction_max 0.997
_diffrn_reflns_theta_full 25.007
_diffrn_reflns_theta_max 25.007
_diffrn_reflns_theta_min 1.899
_diffrn_source 'micro-focus sealed X-ray tube'
_diffrn_source_type 'Rigaku (Mo) X-ray Source'
_exptl_absorpt_coefficient_mu 1.292
_exptl_absorpt_correction_T_max 1.00000
_exptl_absorpt_correction_T_min 0.38168
_exptl_absorpt_correction_type multi-scan
_exptl_absorpt_process_details
;
CrysAlisPro 1.171.41.105a (Rigaku Oxford Diffraction, 2021)
Empirical absorption correction using spherical harmonics,
implemented in SCALE3 ABSPACK scaling algorithm.
;
_exptl_crystal_colour colorless
_exptl_crystal_density_diffrn 1.575
_exptl_crystal_description prism
_exptl_crystal_F_000 3848
_exptl_crystal_size_max 0.45
_exptl_crystal_size_mid 0.30
_exptl_crystal_size_min 0.29
_refine_diff_density_max 1.479
_refine_diff_density_min -0.580
_refine_diff_density_rms 0.127
_refine_ls_extinction_method none
_refine_ls_goodness_of_fit_ref 1.140
_refine_ls_hydrogen_treatment constr
_refine_ls_matrix_type full
_refine_ls_number_parameters 309
_refine_ls_number_reflns 3458
_refine_ls_number_restraints 34
_refine_ls_restrained_S_all 1.159
_refine_ls_R_factor_all 0.1426
_refine_ls_R_factor_gt 0.1196
_refine_ls_shift/su_max 0.002
_refine_ls_shift/su_mean 0.000
_refine_ls_structure_factor_coef Fsqd
_refine_ls_weighting_details 'w=1/[\s^2^(Fo^2^)+(0.2600P)^2^+20.0000P] where P=(Fo^2^+2Fc^2^)/3'
_refine_ls_weighting_scheme calc
_refine_ls_wR_factor_gt 0.3583
_refine_ls_wR_factor_ref 0.3892
_reflns_Friedel_coverage 0.000
_reflns_number_gt 2585
_reflns_number_total 3458
_reflns_threshold_expression 'I > 2\s(I)'
_cod_data_source_file d5ce00627a2.cif
_cod_data_source_block 20250604a_auto
_cod_depositor_comments 'Adding full bibliography for 7250697.cif.'
_cod_original_cell_volume 7891.7(5)
_cod_original_sg_symbol_H-M 'I 41/a'
_cod_database_code 7250697
_shelx_shelxl_version_number 2016/6
_chemical_oxdiff_formula 'C H O N Zn'
_chemical_oxdiff_usercomment 'YOULIXIN wangxinyu-'
_shelx_space_group_comment
;
The symmetry employed for this shelxl refinement is uniquely defined
by the following loop, which should always be used as a source of
symmetry information in preference to the above space-group names.
They are only intended as comments.
;
_diffrn_oxdiff_digest_frames
;
0136632bff5ba8ad7d546527ca9352b0320002567f5
;
_reflns_odcompleteness_completeness 99.39
_reflns_odcompleteness_iscentric 1
_reflns_odcompleteness_theta 26.32
_olex2_refinement_description
;
1. Restrained distances
 O9-N3
 1.3 with sigma of 0.01
 O10-N3
 1.3 with sigma of 0.01
 O8-N3
 1.3 with sigma of 0.01
 C20-C17
 1.5 with sigma of 0.01
2. Uiso/Uaniso restraints and constraints
O8 \\sim O9 \\sim N3 \\sim O10: within 2A with sigma of 0.01 and sigma for
terminal atoms of 0.01 within 2A
Uanis(C18) \\sim Ueq: with sigma of 0.01 and sigma for terminal atoms of 0.01
Uanis(O2) \\sim Ueq: with sigma of 0.01 and sigma for terminal atoms of 0.01
Uanis(O3) = Uanis(O2)
3. Others
 Sof(Zn)=1-FVAR(1)
 Sof(Zn1)=FVAR(1)
 Sof(O2)=1-FVAR(2)
 Sof(O3)=FVAR(2)
 Fixed Sof: O9(0.5) N3(0.5) O8(0.5) O10(0.5)
4.a Free rotating group:
 O1AA(H1AA,H1AB)
4.b Secondary CH2 refined with riding coordinates:
 C13(H13A,H13B), C8(H8A,H8B)
4.c Aromatic/amide H refined with riding coordinates:
 C15(H15), C9(H9), C19(H19), C18(H18), C16(H16), C10(H10), C6(H6), C3(H3),
 C4(H4), C7(H7)
4.d Idealised Me refined as rotating group:
 C12(H12A,H12B,H12C)
;
_olex2_submission_special_instructions 'No special instructions were received'
_oxdiff_exptl_absorpt_empirical_details
;
Empirical correction (ABSPACK) includes:
- Absorption correction using spherical harmonics
- Frame scaling
;
_oxdiff_exptl_absorpt_empirical_full_max 1.543
_oxdiff_exptl_absorpt_empirical_full_min 0.613

loop_
_space_group_symop_operation_xyz
'x, y, z'
'-x+1/2, -y, z+1/2'
'-y+3/4, x+1/4, z+1/4'
'y+3/4, -x+3/4, z+3/4'
'x+1/2, y+1/2, z+1/2'
'-x+1, -y+1/2, z+1'
'-y+5/4, x+3/4, z+3/4'
'y+5/4, -x+5/4, z+5/4'
'-x, -y, -z'
'x-1/2, y, -z-1/2'
'y-3/4, -x-1/4, -z-1/4'
'-y-3/4, x-3/4, -z-3/4'
'-x+1/2, -y+1/2, -z+1/2'
'x, y+1/2, -z'
'y-1/4, -x+1/4, -z+1/4'
'-y-1/4, x-1/4, -z-1/4'

loop_
_atom_site_label
_atom_site_type_symbol
_atom_site_fract_x
_atom_site_fract_y
_atom_site_fract_z
_atom_site_U_iso_or_equiv
_atom_site_adp_type
_atom_site_occupancy
_atom_site_site_symmetry_order
_atom_site_calc_flag
_atom_site_refinement_flags_posn
_atom_site_refinement_flags_adp
_atom_site_refinement_flags_occupancy
_atom_site_disorder_assembly
_atom_site_disorder_group
Zn Zn 0.4976(4) 0.30108(11) 1.2540(2) 0.0827(16) Uani 0.454(11) 1 d . . . A 2
O0AA O 0.500000 0.250000 1.375000 0.0462(18) Uani 1 4 d S T P . .
N1 N 0.3097(2) 0.3417(3) 0.6471(6) 0.0703(18) Uani 1 1 d . . . . .
N2 N 0.3568(3) 0.3904(2) 0.5431(6) 0.0748(19) Uani 1 1 d . . . . .
O7 O 0.4971(3) 0.6232(3) 0.6959(8) 0.123(3) Uani 1 1 d . . . . .
C14 C 0.4193(3) 0.4641(3) 0.5276(6) 0.0634(19) Uani 1 1 d . . . . .
C15 C 0.3977(3) 0.5091(3) 0.4824(6) 0.0675(19) Uani 1 1 d . . . . .
H15 H 0.372406 0.506654 0.424317 0.081 Uiso 1 1 calc R . . . .
O2 O 0.4358(7) 0.3158(6) 1.1385(14) 0.074(2) Uani 0.416(13) 1 d . U . A 2
C9 C 0.3583(3) 0.3510(3) 0.6123(7) 0.069(2) Uani 1 1 d . . . . .
H9 H 0.388260 0.332235 0.633982 0.083 Uiso 1 1 calc R . . . .
C19 C 0.4565(3) 0.4693(4) 0.6124(8) 0.086(3) Uani 1 1 d . . . . .
H19 H 0.471826 0.439887 0.646648 0.103 Uiso 1 1 calc R . . . .
O6 O 0.4336(3) 0.6532(3) 0.6001(9) 0.123(3) Uani 1 1 d . . . . .
C11 C 0.2781(3) 0.3766(4) 0.5977(9) 0.083(3) Uani 1 1 d . . . . .
C20 C 0.4618(3) 0.6186(4) 0.6340(8) 0.093(3) Uani 1 1 d D . . . .
C18 C 0.4706(3) 0.5197(4) 0.6456(7) 0.082(2) Uani 1 1 d . U . . .
H18 H 0.496895 0.523684 0.701094 0.099 Uiso 1 1 calc R . . . .
C17 C 0.4483(3) 0.5622(3) 0.6023(7) 0.072(2) Uani 1 1 d D . . . .
C5 C 0.3313(4) 0.2890(4) 0.8190(7) 0.083(3) Uani 1 1 d . . . . .
C16 C 0.4125(3) 0.5560(3) 0.5205(6) 0.070(2) Uani 1 1 d . . . . .
H16 H 0.397042 0.585832 0.488258 0.084 Uiso 1 1 calc R . . . .
C10 C 0.3075(4) 0.4076(3) 0.5329(8) 0.080(2) Uani 1 1 d . . . . .
H10 H 0.296036 0.436016 0.488468 0.096 Uiso 1 1 calc R . . . .
C13 C 0.4024(4) 0.4118(3) 0.4807(9) 0.095(3) Uani 1 1 d . . . . .
H13A H 0.393564 0.415525 0.399439 0.114 Uiso 1 1 calc R . . . .
H13B H 0.431550 0.387093 0.486606 0.114 Uiso 1 1 calc R . . . .
C6 C 0.3577(4) 0.2456(4) 0.8276(7) 0.090(3) Uani 1 1 d . . . . .
H6 H 0.354445 0.219854 0.770531 0.108 Uiso 1 1 calc R . . . .
C3 C 0.3704(5) 0.3181(5) 0.9934(8) 0.109(4) Uani 1 1 d . . . . .
H3 H 0.376274 0.344050 1.048869 0.131 Uiso 1 1 calc R . . . .
C2 C 0.3952(5) 0.2734(4) 1.0025(8) 0.103(4) Uani 1 1 d . . . . .
C4 C 0.3349(4) 0.3285(4) 0.9016(8) 0.100(4) Uani 1 1 d . . . . .
H4 H 0.315445 0.359547 0.897051 0.119 Uiso 1 1 calc R . . . .
C8 C 0.2945(4) 0.2974(3) 0.7201(7) 0.084(3) Uani 1 1 d . . . . .
H8A H 0.293458 0.265645 0.673358 0.100 Uiso 1 1 calc R . . . .
H8B H 0.259321 0.303576 0.749979 0.100 Uiso 1 1 calc R . . . .
C7 C 0.3908(4) 0.2370(4) 0.9206(8) 0.093(3) Uani 1 1 d . . . . .
H7 H 0.409965 0.205766 0.925918 0.112 Uiso 1 1 calc R . . . .
C12 C 0.2206(4) 0.3816(4) 0.6051(11) 0.108(4) Uani 1 1 d . . . . .
H12A H 0.204358 0.351067 0.571367 0.162 Uiso 1 1 calc GR . . . .
H12B H 0.209525 0.412595 0.563785 0.162 Uiso 1 1 calc GR . . . .
H12C H 0.210274 0.384547 0.684802 0.162 Uiso 1 1 calc GR . . . .
Zn1 Zn 0.47697(11) 0.30962(17) 1.2892(5) 0.0682(16) Uani 0.546(11) 1 d . . . A 1
O1AA O 0.5755(4) 0.5590(3) 0.8532(7) 0.110(2) Uani 1 1 d . . . . .
H1AA H 0.607583 0.567001 0.865970 0.165 Uiso 1 1 d G . . . .
H1AB H 0.561388 0.582383 0.810253 0.165 Uiso 1 1 d G . . . .
O9 O 0.2483(8) 0.5080(7) 0.4718(15) 0.133(5) Uani 0.5 1 d D U . . .
N3 N 0.2645(8) 0.5520(7) 0.4298(15) 0.114(4) Uani 0.5 1 d D U . . .
O8 O 0.2691(8) 0.5864(7) 0.5053(15) 0.130(4) Uani 0.5 1 d D U . . .
O10 O 0.2920(7) 0.5557(8) 0.3404(15) 0.137(5) Uani 0.5 1 d D U . . .
O3 O 0.4600(5) 0.3029(4) 1.1441(9) 0.074(2) Uani 0.584(13) 1 d . . . A 1
O1 O 0.4426(4) 0.2207(4) 1.1412(7) 0.131(3) Uani 1 1 d . . . . .
C1 C 0.4327(5) 0.2640(5) 1.1073(9) 0.109(4) Uani 1 1 d . . . . .

loop_
_atom_site_aniso_label
_atom_site_aniso_U_11
_atom_site_aniso_U_22
_atom_site_aniso_U_33
_atom_site_aniso_U_23
_atom_site_aniso_U_13
_atom_site_aniso_U_12
Zn 0.133(4) 0.0584(14) 0.0566(14) 0.0121(9) 0.0293(16) 0.0467(15)
O0AA 0.043(2) 0.043(2) 0.053(5) 0.000 0.000 0.000
N1 0.063(3) 0.071(4) 0.077(4) -0.025(3) 0.028(3) -0.024(3)
N2 0.083(5) 0.061(4) 0.080(4) -0.020(3) 0.033(4) -0.018(3)
O7 0.099(5) 0.145(7) 0.125(6) -0.014(5) 0.040(5) -0.024(5)
C14 0.068(4) 0.060(4) 0.063(4) 0.008(3) 0.027(4) -0.009(3)
C15 0.060(4) 0.093(5) 0.049(4) 0.011(4) 0.004(3) -0.008(4)
O2 0.083(6) 0.073(5) 0.066(4) -0.004(4) -0.026(5) 0.022(4)
C9 0.074(4) 0.068(4) 0.066(4) -0.017(4) 0.026(4) -0.029(4)
C19 0.073(5) 0.116(7) 0.069(5) 0.042(5) 0.033(4) 0.031(5)
O6 0.110(6) 0.094(5) 0.165(8) 0.009(5) 0.051(5) -0.003(4)
C11 0.066(4) 0.085(5) 0.098(6) -0.048(5) 0.024(5) -0.017(5)
C20 0.058(5) 0.146(9) 0.075(6) 0.020(6) 0.010(4) 0.031(6)
C18 0.051(4) 0.131(7) 0.064(4) -0.017(5) 0.015(3) -0.024(4)
C17 0.073(5) 0.074(5) 0.068(5) -0.002(4) 0.022(4) -0.024(4)
C5 0.095(6) 0.092(6) 0.061(5) -0.032(4) 0.040(4) -0.055(5)
C16 0.088(5) 0.061(4) 0.062(4) 0.007(3) 0.023(4) -0.014(4)
C10 0.095(6) 0.057(4) 0.089(6) -0.022(4) 0.006(5) -0.006(4)
C13 0.118(7) 0.070(5) 0.096(6) -0.010(4) 0.056(6) -0.026(5)
C6 0.122(7) 0.086(6) 0.060(5) -0.040(4) 0.034(5) -0.033(5)
C3 0.154(10) 0.125(9) 0.050(5) -0.040(5) 0.034(6) -0.081(8)
C2 0.168(11) 0.078(6) 0.062(5) -0.027(5) 0.026(6) -0.046(7)
C4 0.120(7) 0.085(6) 0.094(7) -0.037(5) 0.066(6) -0.053(5)
C8 0.089(5) 0.084(5) 0.078(5) -0.027(4) 0.035(5) -0.046(5)
C7 0.117(7) 0.095(6) 0.068(5) -0.026(5) 0.017(5) -0.024(5)
C12 0.090(6) 0.118(8) 0.116(8) -0.042(7) 0.026(6) -0.024(6)
Zn1 0.0426(13) 0.0700(19) 0.092(3) 0.0400(18) -0.0033(10) -0.0021(9)
O1AA 0.152(6) 0.080(4) 0.098(5) 0.006(4) 0.046(5) 0.024(4)
O9 0.151(10) 0.132(9) 0.115(9) 0.007(8) -0.020(9) 0.008(9)
N3 0.124(9) 0.116(8) 0.102(8) 0.004(7) -0.014(7) 0.006(7)
O8 0.139(10) 0.124(9) 0.128(10) 0.014(8) 0.007(9) 0.011(9)
O10 0.153(11) 0.130(9) 0.126(10) 0.017(8) -0.029(9) 0.000(8)
O3 0.083(6) 0.073(5) 0.066(4) -0.004(4) -0.026(5) 0.022(4)
O1 0.212(10) 0.100(5) 0.082(5) -0.015(4) 0.000(5) -0.051(6)
C1 0.157(10) 0.094(7) 0.077(6) -0.042(6) -0.004(6) -0.015(7)

loop_
_atom_type_symbol
_atom_type_description
_atom_type_scat_dispersion_real
_atom_type_scat_dispersion_imag
_atom_type_scat_source
C C 0.0033 0.0016 'International Tables Vol C Tables 4.2.6.8 and 6.1.1.4'
H H 0.0000 0.0000 'International Tables Vol C Tables 4.2.6.8 and 6.1.1.4'
N N 0.0061 0.0033 'International Tables Vol C Tables 4.2.6.8 and 6.1.1.4'
O O 0.0106 0.0060 'International Tables Vol C Tables 4.2.6.8 and 6.1.1.4'
Zn Zn 0.2839 1.4301 'International Tables Vol C Tables 4.2.6.8 and 6.1.1.4'

loop_
_geom_angle_atom_site_label_1
_geom_angle_atom_site_label_2
_geom_angle_atom_site_label_3
_geom_angle
_geom_angle_site_symmetry_1
_geom_angle_site_symmetry_3
_geom_angle_publ_flag
O0AA Zn Zn 47.13(7) . 6_554 ?
O0AA Zn O7 115.9(3) . 9_667 ?
O0AA Zn O2 127.8(7) . . ?
O0AA Zn O1 104.8(3) . 6_554 ?
O0AA Zn C1 104.9(4) . . ?
O7 Zn Zn 162.0(4) 9_667 6_554 ?
O7 Zn O2 93.6(5) 9_667 . ?
O7 Zn O1 112.7(5) 9_667 6_554 ?
O7 Zn C1 126.0(5) 9_667 . ?
O2 Zn Zn 102.3(6) . 6_554 ?
O2 Zn C1 32.4(5) . . ?
O1 Zn Zn 72.5(3) 6_554 6_554 ?
O1 Zn O2 101.2(6) 6_554 . ?
O1 Zn C1 87.5(4) 6_554 . ?
C1 Zn Zn 70.2(4) . 6_554 ?
Zn O0AA Zn 122.49(9) 16_658 . ?
Zn O0AA Zn 122.49(9) 11_668 . ?
Zn O0AA Zn 85.74(15) 6_554 . ?
Zn O0AA Zn 122.49(9) 11_668 6_554 ?
Zn1 O0AA Zn 124.5(4) . 11_668 ?
Zn1 O0AA Zn 99.7(3) 11_668 16_658 ?
Zn1 O0AA Zn 124.5(4) 11_668 6_554 ?
Zn1 O0AA Zn 21.11(7) 11_668 11_668 ?
Zn1 O0AA Zn 99.7(3) . 6_554 ?
Zn1 O0AA Zn 21.11(7) 6_554 6_554 ?
Zn1 O0AA Zn 99.7(3) 16_658 11_668 ?
Zn1 O0AA Zn 101.46(12) 6_554 11_668 ?
Zn1 O0AA Zn 124.5(4) 6_554 16_658 ?
Zn1 O0AA Zn 21.11(7) 16_658 16_658 ?
Zn1 O0AA Zn 101.46(12) 16_658 6_554 ?
Zn1 O0AA Zn 101.46(12) . 16_658 ?
Zn1 O0AA Zn1 105.8(2) 11_668 . ?
Zn1 O0AA Zn1 117.1(4) 11_668 16_658 ?
Zn1 O0AA Zn1 117.1(4) 6_554 . ?
Zn1 O0AA Zn1 105.8(2) 6_554 16_658 ?
Zn1 O0AA Zn1 105.8(2) 11_668 6_554 ?
Zn1 O0AA Zn1 105.8(2) 16_658 . ?
C9 N1 C11 108.4(7) . . ?
C9 N1 C8 124.2(8) . . ?
C11 N1 C8 127.2(7) . . ?
C9 N2 C10 109.8(7) . . ?
C9 N2 C13 124.8(8) . . ?
C10 N2 C13 125.3(8) . . ?
C20 O7 Zn 109.1(8) . 9_667 ?
C20 O7 Zn1 115.5(9) . 9_667 ?
Zn1 O7 Zn 20.23(13) 9_667 9_667 ?
C15 C14 C13 119.2(8) . . ?
C19 C14 C15 117.8(7) . . ?
C19 C14 C13 122.9(8) . . ?
C16 C15 C14 120.7(8) . . ?
C1 O2 Zn 92.3(10) . . ?
N2 C9 N1 107.7(8) . . ?
C14 C19 C18 118.0(8) . . ?
C20 O6 Zn1 138.4(7) . 3_554 ?
N1 C11 C12 129.5(9) . . ?
C10 C11 N1 107.5(7) . . ?
C10 C11 C12 123.0(11) . . ?
O7 C20 O6 126.3(11) . . ?
O7 C20 C17 114.9(9) . . ?
O6 C20 C17 118.6(9) . . ?
C17 C18 C19 122.8(8) . . ?
C18 C17 C20 125.8(8) . . ?
C18 C17 C16 117.9(7) . . ?
C16 C17 C20 116.2(8) . . ?
C6 C5 C4 121.8(10) . . ?
C6 C5 C8 120.3(7) . . ?
C4 C5 C8 117.8(10) . . ?
C17 C16 C15 122.8(8) . . ?
C11 C10 N2 106.7(8) . . ?
N2 C13 C14 112.0(6) . . ?
C5 C6 C7 120.6(8) . . ?
C2 C3 C4 122.0(8) . . ?
C3 C2 C7 120.6(12) . . ?
C3 C2 C1 119.4(8) . . ?
C7 C2 C1 119.9(11) . . ?
C5 C4 C3 115.0(11) . . ?
N1 C8 C5 112.9(6) . . ?
C2 C7 C6 119.7(11) . . ?
O0AA Zn1 O6 99.9(3) . 4_455 ?
O0AA Zn1 Zn1 37.10(10) . 11_668 ?
O0AA Zn1 Zn1 37.10(10) . 16_658 ?
O7 Zn1 O0AA 125.4(4) 9_667 . ?
O7 Zn1 O6 102.8(4) 9_667 4_455 ?
O7 Zn1 Zn1 88.6(3) 9_667 11_668 ?
O7 Zn1 Zn1 133.7(5) 9_667 16_658 ?
O6 Zn1 Zn1 116.2(4) 4_455 11_668 ?
O6 Zn1 Zn1 62.9(3) 4_455 16_658 ?
Zn1 Zn1 Zn1 64.7(3) 11_668 16_658 ?
O3 Zn1 O0AA 120.0(5) . . ?
O3 Zn1 O7 105.7(5) . 9_667 ?
O3 Zn1 O6 96.6(5) . 4_455 ?
O3 Zn1 Zn1 140.5(6) . 11_668 ?
O3 Zn1 Zn1 119.1(5) . 16_658 ?
O8 N3 O9 112.1(18) . . ?
O8 N3 O10 118.5(19) . . ?
O10 N3 O9 123.7(19) . . ?
C1 O3 Zn1 122.1(10) . . ?
C1 O1 Zn 127.2(8) . 6_554 ?
O2 C1 Zn 55.3(8) . . ?
O2 C1 C2 95.4(11) . . ?
C2 C1 Zn 149.0(8) . . ?
O3 C1 C2 118.2(11) . . ?
O1 C1 Zn 89.2(8) . . ?
O1 C1 O2 142.0(12) . . ?
O1 C1 C2 121.5(9) . . ?
O1 C1 O3 119.2(12) . . ?

loop_
_geom_bond_atom_site_label_1
_geom_bond_atom_site_label_2
_geom_bond_distance
_geom_bond_site_symmetry_2
_geom_bond_publ_flag
Zn Zn 2.647(5) 6_554 ?
Zn O0AA 1.945(3) . ?
Zn O7 2.052(9) 9_667 ?
Zn O2 2.134(17) . ?
Zn O1 2.117(13) 6_554 ?
Zn C1 2.594(13) . ?
O0AA Zn1 1.939(2) 16_658 ?
O0AA Zn1 1.939(2) 6_554 ?
O0AA Zn1 1.939(2) 11_668 ?
O0AA Zn1 1.939(2) . ?
N1 C9 1.343(9) . ?
N1 C11 1.353(12) . ?
N1 C8 1.485(11) . ?
N2 C9 1.308(11) . ?
N2 C10 1.356(12) . ?
N2 C13 1.496(10) . ?
O7 C20 1.175(12) . ?
O7 Zn1 1.873(9) 9_667 ?
C14 C15 1.397(11) . ?
C14 C19 1.394(13) . ?
C14 C13 1.526(11) . ?
C15 C16 1.349(11) . ?
O2 C1 1.391(19) . ?
C19 C18 1.408(14) . ?
O6 C20 1.223(12) . ?
O6 Zn1 2.046(9) 3_554 ?
C11 C10 1.345(13) . ?
C11 C12 1.495(13) . ?
C20 C17 1.546(9) . ?
C18 C17 1.344(13) . ?
C17 C16 1.346(12) . ?
C5 C6 1.321(14) . ?
C5 C4 1.413(11) . ?
C5 C8 1.520(14) . ?
C6 C7 1.408(15) . ?
C3 C2 1.326(18) . ?
C3 C4 1.445(17) . ?
C2 C7 1.353(12) . ?
C2 C1 1.591(18) . ?
Zn1 Zn1 3.093(4) 11_668 ?
Zn1 Zn1 3.093(4) 16_658 ?
Zn1 O3 1.774(12) . ?
O9 N3 1.311(10) . ?
N3 O8 1.264(10) . ?
N3 O10 1.275(10) . ?
O3 C1 1.302(15) . ?
O1 C1 1.217(14) . ?
